data_1570986
loop_
_publ_author_name
'Cook, Emma N.'
'Courter, Ian M.'
'Dickie, Diane A.'
'Machan, Charles W.'

_publ_section_title
;
 Controlling product selectivity during dioxygen reduction with Mn
 complexes using pendent proton donor relays and added base.
;
_journal_issue 12
_journal_name_full 'Chemical science'
_journal_page_first 4478
_journal_page_last 4488
_journal_paper_doi 10.1039/d3sc02611f
_journal_volume 15
_journal_year 2024
_chemical_formula_sum 'C8 H20 F6 N P'
_chemical_formula_weight 275.22
_space_group_crystal_system monoclinic
_space_group_IT_number 14
_space_group_name_Hall '-P 2yn'
_space_group_name_H-M_alt 'P 1 21/n 1'
_atom_sites_solution_hydrogens mixed
_atom_sites_solution_primary dual
_audit_update_record
;
2023-04-12 deposited with the CCDC.	2024-02-13 downloaded from the CCDC.
;
_cell_angle_alpha 90
_cell_angle_beta 97.3780(10)
_cell_angle_gamma 90
_cell_formula_units_Z 4
_cell_length_a 8.2349(2)
_cell_length_b 17.2894(6)
_cell_length_c 8.9716(3)
_cell_measurement_reflns_used 9217
_cell_measurement_temperature 100.(2)
_cell_measurement_theta_max 28.2309
_cell_measurement_theta_min 2.5745
_cell_volume 1266.77(7)
_computing_cell_refinement 'SAINT V8.40B (Bruker AXS LLC, 2019)'
_computing_data_collection 'Bruker Instrument Service vV6.2.15'
_computing_data_reduction 'SAINT V8.40B (Bruker AXS LLC, 2019)'
_computing_structure_refinement 'SHELXL-2018/3 (Sheldrick, 2018)'
_computing_structure_solution 'SHELXT 2018/2 (Sheldrick, 2018)'
_diffrn_ambient_temperature 100.(2)
_diffrn_detector_area_resol_mean 7.3910
_diffrn_measured_fraction_theta_full 0.997
_diffrn_measured_fraction_theta_max 0.997
_diffrn_measurement_device 'Kappa four-circle diffractometer'
_diffrn_measurement_device_type 'Bruker D8 Venture PhotonIII'
_diffrn_measurement_method '\f and \w scans'
_diffrn_radiation_monochromator 'HELIOS double bounce multilayer mirror'
_diffrn_radiation_type 'Mo K\a'
_diffrn_radiation_wavelength 0.71073
_diffrn_reflns_av_R_equivalents 0.0428
_diffrn_reflns_av_unetI/netI 0.0250
_diffrn_reflns_limit_h_max 10
_diffrn_reflns_limit_h_min -10
_diffrn_reflns_limit_k_max 22
_diffrn_reflns_limit_k_min -23
_diffrn_reflns_limit_l_max 11
_diffrn_reflns_limit_l_min -10
_diffrn_reflns_number 30006
_diffrn_reflns_theta_full 25.24
_diffrn_reflns_theta_max 28.29
_diffrn_reflns_theta_min 2.36
_diffrn_source 'micro-focus sealed X-ray tube'
_diffrn_source_current 1.4
_diffrn_source_power 0.07
_diffrn_source_type 'Incoatec I\mS 3.0'
_diffrn_source_voltage 50
_exptl_absorpt_coefficient_mu 0.266
_exptl_absorpt_correction_T_max 0.98
_exptl_absorpt_correction_T_min 0.88
_exptl_absorpt_correction_type multi-scan
_exptl_absorpt_process_details
;
Krause, L., Herbst-Irmer, R., Sheldrick, G. M., Stalke, D. (2015).
"Comparison of silver and molybdenum microfocus X-ray sources for
single-crystal structure determination"
J. Appl. Cryst. 48, 3-10.
doi:10.1107/S1600576714022985
;
_exptl_crystal_colour 'translucent colourless'
_exptl_crystal_density_diffrn 1.443
_exptl_crystal_density_method 'not measured'
_exptl_crystal_description needle
_exptl_crystal_F_000 576
_exptl_crystal_recrystallization_method 'Re-crystallisation from solvent: dichloromethane'
_exptl_crystal_size_max 0.122
_exptl_crystal_size_mid 0.088
_exptl_crystal_size_min 0.085
_refine_diff_density_max 0.331
_refine_diff_density_min -0.253
_refine_ls_extinction_method none
_refine_ls_goodness_of_fit_ref 1.059
_refine_ls_hydrogen_treatment mixed
_refine_ls_matrix_type full
_refine_ls_number_parameters 173
_refine_ls_number_reflns 3123
_refine_ls_number_restraints 28
_refine_ls_restrained_S_all 1.078
_refine_ls_R_factor_all 0.0499
_refine_ls_R_factor_gt 0.0401
_refine_ls_shift/su_max 0.001
_refine_ls_shift/su_mean 0.000
_refine_ls_structure_factor_coef Fsqd
_refine_ls_weighting_details 'w=1/[\s^2^(Fo^2^)+(0.0429P)^2^+0.7824P] where P=(Fo^2^+2Fc^2^)/3'
_refine_ls_weighting_scheme calc
_refine_ls_wR_factor_gt 0.0985
_refine_ls_wR_factor_ref 0.1041
_reflns_Friedel_coverage 0.000
_reflns_number_gt 2614
_reflns_number_total 3123
_reflns_threshold_expression 'I > 2\s(I)'
_cod_data_source_file d3sc02611f3.cif
_cod_data_source_block DIPEAHPF6
_cod_depositor_comments
;
The following automatic conversions were performed:

data item '_exptl_absorpt_correction_type' value 'Multi-Scan' was
changed to 'multi-scan' in accordance with the
/home/data/users/saulius/crontab/automatic-downloads/rss-feeds/RSC/lib/dictionaries/cif_core.dic
dictionary named 'cif_core.dic' version 2.4.2 last updated on
2011-04-26.

Automatic conversion script
Id: cif_fix_values 8170 2020-07-09 18:12:32Z antanas 

 Adding full bibliography for 1570985--1570986.cif.
;
_cod_original_sg_symbol_H-M 'P 21/n'
_cod_database_code 1570986

loop_
_space_group_symop_operation_xyz
'x, y, z'
'-x+1/2, y+1/2, -z+1/2'
'-x, -y, -z'
'x-1/2, -y-1/2, z-1/2'

loop_
_atom_site_type_symbol
_atom_site_label
_atom_site_fract_x
_atom_site_fract_y
_atom_site_fract_z
_atom_site_U_iso_or_equiv
_atom_site_adp_type
_atom_site_calc_flag
_atom_site_refinement_flags_adp
_atom_site_refinement_flags_occupancy
_atom_site_refinement_flags_posn
_atom_site_occupancy
_atom_site_disorder_assembly
_atom_site_disorder_group
P P1 0.21872(5) 0.61746(2) 0.69098(4) 0.02402(12) Uani d . . D 1.000000 . .
F F1 0.32063(15) 0.58509(7) 0.56236(12) 0.0428(3) Uani d . . . 1.000000 . .
F F2 0.3063(2) 0.69941(8) 0.6810(2) 0.0571(5) Uani d . P D 0.917(3) A 1
F F3 0.07722(19) 0.64679(9) 0.56646(15) 0.0486(4) Uani d . P D 0.917(3) A 1
F F4 0.11931(17) 0.64943(8) 0.81888(13) 0.0566(4) Uani d . . . 1.000000 . .
F F5 0.13395(18) 0.53660(8) 0.6986(2) 0.0587(5) Uani d . P D 0.917(3) A 1
F F6 0.36459(17) 0.58978(9) 0.81287(13) 0.0473(4) Uani d . P D 0.917(3) A 1
N N1 0.35876(15) 0.63192(7) 0.26193(14) 0.0189(3) Uani d . . . 1.000000 . .
H H1 0.325(2) 0.6302(11) 0.351(2) 0.027(5) Uiso d . . . 1.000000 . .
C C1 0.3460(2) 0.71480(9) 0.20480(19) 0.0258(3) Uani d . . . 1.000000 . .
H H1A 0.457298 0.734870 0.197412 0.031000 Uiso calc U . R 1.000000 . .
H H1B 0.283824 0.715514 0.102765 0.031000 Uiso calc U . R 1.000000 . .
C C2 0.2623(2) 0.76708(10) 0.3064(2) 0.0350(4) Uani d . . . 1.000000 . .
H H2A 0.261140 0.820180 0.268124 0.052000 Uiso calc U . R 1.000000 . .
H H2B 0.321934 0.765548 0.408225 0.052000 Uiso calc U . R 1.000000 . .
H H2C 0.149627 0.749391 0.308872 0.052000 Uiso calc U . R 1.000000 . .
C C3 0.53526(18) 0.60239(10) 0.28336(19) 0.0255(3) Uani d . . . 1.000000 . .
H H3 0.533145 0.547817 0.320010 0.031000 Uiso calc U . R 1.000000 . .
C C4 0.6380(2) 0.64906(12) 0.4036(2) 0.0364(4) Uani d . . . 1.000000 . .
H H4A 0.652266 0.701648 0.366683 0.055000 Uiso calc U . R 1.000000 . .
H H4B 0.745392 0.624507 0.427985 0.055000 Uiso calc U . R 1.000000 . .
H H4C 0.582776 0.651206 0.494020 0.055000 Uiso calc U . R 1.000000 . .
C C5 0.6059(2) 0.60120(12) 0.1354(2) 0.0345(4) Uani d . . . 1.000000 . .
H H5A 0.533312 0.571667 0.061082 0.052000 Uiso calc U . R 1.000000 . .
H H5B 0.714292 0.576880 0.150069 0.052000 Uiso calc U . R 1.000000 . .
H H5C 0.615833 0.654299 0.099402 0.052000 Uiso calc U . R 1.000000 . .
C C6 0.23928(18) 0.57847(9) 0.16707(17) 0.0224(3) Uani d . . . 1.000000 . .
H H6 0.264668 0.579736 0.061046 0.027000 Uiso calc U . R 1.000000 . .
C C7 0.06500(19) 0.60748(11) 0.1694(2) 0.0302(4) Uani d . . . 1.000000 . .
H H7A 0.038113 0.606183 0.272685 0.045000 Uiso calc U . R 1.000000 . .
H H7B -0.011288 0.574249 0.105589 0.045000 Uiso calc U . R 1.000000 . .
H H7C 0.056039 0.660672 0.131530 0.045000 Uiso calc U . R 1.000000 . .
C C8 0.2556(2) 0.49519(9) 0.2240(2) 0.0302(4) Uani d . . . 1.000000 . .
H H8A 0.363339 0.474870 0.208720 0.045000 Uiso calc U . R 1.000000 . .
H H8B 0.169858 0.463303 0.168520 0.045000 Uiso calc U . R 1.000000 . .
H H8C 0.244152 0.493980 0.331388 0.045000 Uiso calc U . R 1.000000 . .
F F3A 0.090(2) 0.5562(10) 0.6057(18) 0.052(3) Uani d . P D 0.083(3) A 2
F F2A 0.157(2) 0.6818(9) 0.5769(16) 0.052(3) Uani d . P D 0.083(3) A 2
F F6A 0.3491(18) 0.6693(10) 0.7763(17) 0.052(3) Uani d . P D 0.083(3) A 2
F F5A 0.271(2) 0.5449(8) 0.7997(16) 0.052(3) Uani d . P D 0.083(3) A 2

loop_
_atom_site_aniso_label
_atom_site_aniso_U_11
_atom_site_aniso_U_22
_atom_site_aniso_U_33
_atom_site_aniso_U_12
_atom_site_aniso_U_13
_atom_site_aniso_U_23
P1 0.0264(2) 0.0284(2) 0.0179(2) 0.00582(16) 0.00519(15) 0.00386(15)
F1 0.0560(7) 0.0506(7) 0.0254(6) 0.0131(6) 0.0190(5) 0.0019(5)
F2 0.0667(10) 0.0332(7) 0.0723(12) -0.0117(6) 0.0121(8) -0.0044(7)
F3 0.0514(8) 0.0539(9) 0.0354(7) 0.0209(7) -0.0138(6) 0.0002(6)
F4 0.0674(8) 0.0727(9) 0.0342(6) 0.0456(7) 0.0247(6) 0.0141(6)
F5 0.0459(8) 0.0356(7) 0.0982(15) -0.0040(6) 0.0236(9) 0.0163(8)
F6 0.0429(8) 0.0726(10) 0.0247(6) 0.0294(7) -0.0018(5) -0.0009(6)
N1 0.0189(6) 0.0208(6) 0.0169(6) -0.0024(5) 0.0025(5) 0.0017(5)
C1 0.0288(8) 0.0221(7) 0.0264(8) -0.0031(6) 0.0028(6) 0.0060(6)
C2 0.0446(10) 0.0238(8) 0.0366(10) 0.0044(7) 0.0057(8) 0.0013(7)
C3 0.0175(7) 0.0319(8) 0.0263(8) 0.0003(6) 0.0002(6) 0.0060(6)
C4 0.0258(8) 0.0496(11) 0.0312(9) -0.0107(8) -0.0063(7) 0.0066(8)
C5 0.0227(8) 0.0476(11) 0.0343(9) 0.0039(7) 0.0085(7) 0.0040(8)
C6 0.0205(7) 0.0282(8) 0.0188(7) -0.0050(6) 0.0032(5) -0.0019(6)
C7 0.0188(7) 0.0426(10) 0.0289(8) -0.0029(7) 0.0016(6) -0.0003(7)
C8 0.0305(8) 0.0248(8) 0.0358(9) -0.0060(6) 0.0061(7) -0.0045(7)
F3A 0.068(6) 0.055(6) 0.035(5) -0.007(4) 0.016(4) 0.002(4)
F2A 0.068(6) 0.055(6) 0.035(5) -0.007(4) 0.016(4) 0.002(4)
F6A 0.068(6) 0.055(6) 0.035(5) -0.007(4) 0.016(4) 0.002(4)
F5A 0.068(6) 0.055(6) 0.035(5) -0.007(4) 0.016(4) 0.002(4)

loop_
_atom_type_symbol
_atom_type_description
_atom_type_scat_dispersion_real
_atom_type_scat_dispersion_imag
_atom_type_scat_source
C C 0.0033 0.0016 'International Tables Vol C Tables 4.2.6.8 and 6.1.1.4'
H H 0.0000 0.0000 'International Tables Vol C Tables 4.2.6.8 and 6.1.1.4'
F F 0.0171 0.0103 'International Tables Vol C Tables 4.2.6.8 and 6.1.1.4'
N N 0.0061 0.0033 'International Tables Vol C Tables 4.2.6.8 and 6.1.1.4'
P P 0.1023 0.0942 'International Tables Vol C Tables 4.2.6.8 and 6.1.1.4'

loop_
_geom_angle_atom_site_label_1
_geom_angle_atom_site_label_2
_geom_angle_atom_site_label_3
_geom_angle_site_symmetry_1
_geom_angle_site_symmetry_3
_geom_angle
_geom_angle_publ_flag
F6A P1 F2A . . 93.5(10) ?
F5 P1 F3 . . 91.42(10) ?
F5 P1 F6 . . 90.18(9) ?
F3 P1 F6 . . 178.06(9) ?
F6A P1 F4 . . 80.1(6) ?
F2A P1 F4 . . 94.0(6) ?
F5 P1 F4 . . 90.31(9) ?
F3 P1 F4 . . 89.85(7) ?
F6 P1 F4 . . 91.25(7) ?
F5 P1 F2 . . 179.09(9) ?
F3 P1 F2 . . 88.46(9) ?
F6 P1 F2 . . 89.93(9) ?
F4 P1 F2 . . 90.59(9) ?
F6A P1 F1 . . 99.5(6) ?
F2A P1 F1 . . 86.2(6) ?
F5 P1 F1 . . 89.84(8) ?
F3 P1 F1 . . 90.56(7) ?
F6 P1 F1 . . 88.34(6) ?
F4 P1 F1 . . 179.56(8) ?
F2 P1 F1 . . 89.27(8) ?
F6A P1 F5A . . 92.1(9) ?
F2A P1 F5A . . 174.4(9) ?
F4 P1 F5A . . 87.5(6) ?
F1 P1 F5A . . 92.3(6) ?
F6A P1 F3A . . 175.2(10) ?
F2A P1 F3A . . 90.9(10) ?
F4 P1 F3A . . 101.6(6) ?
F1 P1 F3A . . 78.8(6) ?
F5A P1 F3A . . 83.4(9) ?
C1 N1 C6 . . 111.76(12) ?
C1 N1 C3 . . 112.35(12) ?
C6 N1 C3 . . 113.71(12) ?
C1 N1 H1 . . 108.9(12) ?
C6 N1 H1 . . 103.4(13) ?
C3 N1 H1 . . 106.1(13) ?
C2 C1 N1 . . 112.15(13) ?
C2 C1 H1A . . 109.200000 ?
N1 C1 H1A . . 109.200000 ?
C2 C1 H1B . . 109.200000 ?
N1 C1 H1B . . 109.200000 ?
H1A C1 H1B . . 107.900000 ?
C1 C2 H2A . . 109.500000 ?
C1 C2 H2B . . 109.500000 ?
H2A C2 H2B . . 109.500000 ?
C1 C2 H2C . . 109.500000 ?
H2A C2 H2C . . 109.500000 ?
H2B C2 H2C . . 109.500000 ?
C4 C3 C5 . . 112.86(14) ?
C4 C3 N1 . . 110.27(14) ?
C5 C3 N1 . . 111.09(13) ?
C4 C3 H3 . . 107.500000 ?
C5 C3 H3 . . 107.500000 ?
N1 C3 H3 . . 107.500000 ?
C3 C4 H4A . . 109.500000 ?
C3 C4 H4B . . 109.500000 ?
H4A C4 H4B . . 109.500000 ?
C3 C4 H4C . . 109.500000 ?
H4A C4 H4C . . 109.500000 ?
H4B C4 H4C . . 109.500000 ?
C3 C5 H5A . . 109.500000 ?
C3 C5 H5B . . 109.500000 ?
H5A C5 H5B . . 109.500000 ?
C3 C5 H5C . . 109.500000 ?
H5A C5 H5C . . 109.500000 ?
H5B C5 H5C . . 109.500000 ?
C7 C6 N1 . . 109.51(13) ?
C7 C6 C8 . . 110.39(13) ?
N1 C6 C8 . . 111.17(13) ?
C7 C6 H6 . . 108.600000 ?
N1 C6 H6 . . 108.600000 ?
C8 C6 H6 . . 108.600000 ?
C6 C7 H7A . . 109.500000 ?
C6 C7 H7B . . 109.500000 ?
H7A C7 H7B . . 109.500000 ?
C6 C7 H7C . . 109.500000 ?
H7A C7 H7C . . 109.500000 ?
H7B C7 H7C . . 109.500000 ?
C6 C8 H8A . . 109.500000 ?
C6 C8 H8B . . 109.500000 ?
H8A C8 H8B . . 109.500000 ?
C6 C8 H8C . . 109.500000 ?
H8A C8 H8C . . 109.500000 ?
H8B C8 H8C . . 109.500000 ?

loop_
_geom_bond_atom_site_label_1
_geom_bond_atom_site_label_2
_geom_bond_site_symmetry_2
_geom_bond_distance
_geom_bond_publ_flag
P1 F6A . 1.527(12) ?
P1 F2A . 1.553(12) ?
P1 F5 . 1.5679(14) ?
P1 F3 . 1.5901(12) ?
P1 F6 . 1.5908(12) ?
P1 F4 . 1.5917(11) ?
P1 F2 . 1.5979(14) ?
P1 F1 . 1.6118(11) ?
P1 F5A . 1.614(11) ?
P1 F3A . 1.620(12) ?
N1 C1 . 1.5210(19) ?
N1 C6 . 1.5268(18) ?
N1 C3 . 1.5292(19) ?
N1 H1 . 0.88(2) ?
C1 C2 . 1.512(2) ?
C1 H1A . 0.990000 ?
C1 H1B . 0.990000 ?
C2 H2A . 0.980000 ?
C2 H2B . 0.980000 ?
C2 H2C . 0.980000 ?
C3 C4 . 1.516(2) ?
C3 C5 . 1.517(2) ?
C3 H3 . 1.000000 ?
C4 H4A . 0.980000 ?
C4 H4B . 0.980000 ?
C4 H4C . 0.980000 ?
C5 H5A . 0.980000 ?
C5 H5B . 0.980000 ?
C5 H5C . 0.980000 ?
C6 C7 . 1.523(2) ?
C6 C8 . 1.528(2) ?
C6 H6 . 1.000000 ?
C7 H7A . 0.980000 ?
C7 H7B . 0.980000 ?
C7 H7C . 0.980000 ?
C8 H8A . 0.980000 ?
C8 H8B . 0.980000 ?
C8 H8C . 0.980000 ?

loop_
_geom_hbond_atom_site_label_D
_geom_hbond_atom_site_label_H
_geom_hbond_atom_site_label_A
_geom_hbond_site_symmetry_A
_geom_hbond_distance_DH
_geom_hbond_distance_HA
_geom_hbond_distance_DA
_geom_hbond_angle_DHA
_geom_hbond_publ_flag
N1 H1 F1 . 0.88(2) 2.06(2) 2.8698(16) 153.9(17) ?

loop_
_geom_torsion_atom_site_label_1
_geom_torsion_atom_site_label_2
_geom_torsion_atom_site_label_3
_geom_torsion_atom_site_label_4
_geom_torsion_site_symmetry_1
_geom_torsion_site_symmetry_2
_geom_torsion_site_symmetry_3
_geom_torsion_site_symmetry_4
_geom_torsion
_geom_torsion_publ_flag
C6 N1 C1 C2 . . . . 106.70(15) ?
C3 N1 C1 C2 . . . . -124.09(15) ?
C1 N1 C3 C4 . . . . 63.63(17) ?
C6 N1 C3 C4 . . . . -168.18(13) ?
C1 N1 C3 C5 . . . . -62.27(17) ?
C6 N1 C3 C5 . . . . 65.92(17) ?
C1 N1 C6 C7 . . . . -58.79(16) ?
C3 N1 C6 C7 . . . . 172.72(13) ?
C1 N1 C6 C8 . . . . 178.97(12) ?
C3 N1 C6 C8 . . . . 50.48(16) ?
